data_2204004
loop_
_publ_author_name
'Onoda, Akira'
'Okamura, Taka-aki'
'Yamamoto, Hitoshi'
'Ueyama, Norikazu'

_publ_section_title
;<i>catena</i>-Poly[[[triaquabis(2,6-diacetamidobenzoato)terbium(III)]-\m-2,6-diacetamidobenzoato]
 monohydrate]
;
_journal_issue 8
_journal_name_full 'Acta Crystallographica Section E'
_journal_page_first m1196
_journal_page_last m1198
_journal_paper_doi 10.1107/S1600536804016939
_journal_volume 60
_journal_year 2004
_chemical_formula_iupac '[Tb (C11 H11 N2 O4)3 (H2 O)3], H2 O'
_chemical_formula_moiety 'C33 H41 N6 O16 Tb'
_chemical_formula_sum 'C33 H41 N6 O16 Tb'
_chemical_formula_weight 936.64
_chemical_name_systematic
;
catena-Poly[[triaquabis(2,6-diacetamidobenzoato)terbium(III)]-\m-2,6-
diacetamidobenzoato] monohydrate]
;
_space_group_IT_number 14
_symmetry_cell_setting monoclinic
_symmetry_space_group_name_Hall '-P 2ybc'
_symmetry_space_group_name_H-M 'P 1 21/c 1'
_atom_sites_solution_hydrogens geom
_atom_sites_solution_primary direct
_atom_sites_solution_secondary difmap
_audit_creation_method SHELXL-97
_cell_angle_alpha 90.00
_cell_angle_beta 94.6080(10)
_cell_angle_gamma 90.00
_cell_formula_units_Z 4
_cell_length_a 9.4505(2)
_cell_length_b 28.9468(8)
_cell_length_c 13.7255(2)
_cell_measurement_reflns_used 31087
_cell_measurement_temperature 200
_cell_measurement_theta_max 27.5
_cell_measurement_theta_min 1.5
_cell_volume 3742.63(14)
_computing_cell_refinement 'MSC/AFC Diffractometer Control Software'
_computing_data_collection
;
MSC/AFC Diffractometer Control Software
(Molecular Structure Corpration, 1991)
;
_computing_data_reduction 'TEXSAN (Molecular Structure Corpration, 1999)'
_computing_molecular_graphics TEXSAN
_computing_publication_material TEXSAN
_computing_structure_refinement 'SHELXL97 (Sheldrick, 1997)'
_computing_structure_solution 'SHELXS97 (Sheldrick, 1990)'
_diffrn_ambient_temperature 200
_diffrn_detector_area_resol_mean 10.00
_diffrn_measured_fraction_theta_full 0.969
_diffrn_measured_fraction_theta_max 0.969
_diffrn_measurement_device_type 'Rigaku R-AXIS RAPID Imaging Plate'
_diffrn_measurement_method \w
_diffrn_radiation_monochromator graphite
_diffrn_radiation_source 'fine-focus sealed tube'
_diffrn_radiation_type MoK\a
_diffrn_radiation_wavelength 0.71069
_diffrn_reflns_av_R_equivalents 0.0534
_diffrn_reflns_av_sigmaI/netI 0.0381
_diffrn_reflns_limit_h_max 12
_diffrn_reflns_limit_h_min -10
_diffrn_reflns_limit_k_max 37
_diffrn_reflns_limit_k_min -37
_diffrn_reflns_limit_l_max 17
_diffrn_reflns_limit_l_min -17
_diffrn_reflns_number 32750
_diffrn_reflns_theta_full 27.48
_diffrn_reflns_theta_max 27.48
_diffrn_reflns_theta_min 1.41
_exptl_absorpt_coefficient_mu 1.971
_exptl_absorpt_correction_T_max 0.675
_exptl_absorpt_correction_T_min 0.562
_exptl_absorpt_correction_type multi-scan
_exptl_absorpt_process_details '(ABSCOR; Higashi, 1995)'
_exptl_crystal_colour colorless
_exptl_crystal_density_diffrn 1.662
_exptl_crystal_density_method 'not measured'
_exptl_crystal_description block
_exptl_crystal_F_000 1896
_exptl_crystal_size_max 0.200
_exptl_crystal_size_mid 0.200
_exptl_crystal_size_min 0.200
_refine_diff_density_max 0.708
_refine_diff_density_min -1.027
_refine_ls_extinction_method none
_refine_ls_goodness_of_fit_ref 1.159
_refine_ls_hydrogen_treatment mixed
_refine_ls_matrix_type full
_refine_ls_number_parameters 505
_refine_ls_number_reflns 8325
_refine_ls_number_restraints 0
_refine_ls_restrained_S_all 1.159
_refine_ls_R_factor_all 0.0376
_refine_ls_R_factor_gt 0.0282
_refine_ls_shift/su_max 0.001
_refine_ls_shift/su_mean 0.000
_refine_ls_structure_factor_coef Fsqd
_refine_ls_weighting_details 'calc w = 1/[\s^2^(Fo^2^)+(0.0479P)^2^] where P = (Fo^2^+2Fc^2^)/3'
_refine_ls_weighting_scheme calc
_refine_ls_wR_factor_gt 0.0722
_refine_ls_wR_factor_ref 0.0826
_reflns_number_gt 7077
_reflns_number_total 8325
_reflns_threshold_expression I>2\s(I)
_cod_data_source_file cv6322.cif
_cod_data_source_block I
_cod_original_sg_symbol_H-M 'P 21/c'
_cod_database_code 2204004
_cod_database_fobs_code 2204004

loop_
_symmetry_equiv_pos_as_xyz
'x, y, z'
'-x, y+1/2, -z+1/2'
'-x, -y, -z'
'x, -y-1/2, z-1/2'

loop_
_atom_site_label
_atom_site_fract_x
_atom_site_fract_y
_atom_site_fract_z
_atom_site_U_iso_or_equiv
_atom_site_adp_type
_atom_site_calc_flag
_atom_site_refinement_flags
_atom_site_occupancy
_atom_site_type_symbol
Tb 0.697593(13) 0.159008(4) 0.723066(9) 0.01368(6) Uani d . 1 Tb
O1 0.9456(4) -0.10054(11) 0.9516(2) 0.0616(9) Uani d . 1 O
O2 0.5481(3) 0.11099(9) 1.16334(17) 0.0402(7) Uani d . 1 O
O3 0.0430(3) 0.21713(10) 0.52385(19) 0.0397(6) Uani d . 1 O
O4 0.3156(4) -0.04567(10) 0.5324(2) 0.0551(8) Uani d . 1 O
O5 0.5865(2) 0.27520(7) 0.92251(14) 0.0207(4) Uani d . 1 O
O6 -0.0472(2) 0.16811(8) 0.74349(17) 0.0226(5) Uani d . 1 O
O11 0.8061(3) 0.03872(9) 0.77719(16) 0.0344(6) Uani d . 1 O
O12 0.7425(2) 0.10287(7) 0.84770(14) 0.0201(4) Uani d . 1 O
O21 0.5168(2) 0.15209(7) 0.58851(16) 0.0216(5) Uani d . 1 O
O22 0.5103(2) 0.09516(8) 0.69361(16) 0.0239(5) Uani d . 1 O
O31 0.5641(2) 0.23261(7) 0.71624(15) 0.0194(4) Uani d . 1 O
O32 0.4728(2) 0.17744(7) 0.80239(15) 0.0197(4) Uani d . 1 O
O41 0.7668(2) 0.20463(8) 0.86318(16) 0.0263(5) Uani d . 1 O
O42 0.7932(2) 0.09787(8) 0.62811(16) 0.0234(5) Uani d . 1 O
O43 0.7754(2) 0.20438(8) 0.59300(15) 0.0238(5) Uani d . 1 O
O44 1.0777(3) -0.18387(10) 0.9738(2) 0.0513(8) Uani d . 1 O
N1 0.8613(3) -0.03386(10) 0.8794(2) 0.0332(7) Uani d . 1 N
H1 0.8616 -0.0187 0.8255 0.040 Uiso calc R 1 H
N2 0.6265(3) 0.09800(9) 1.01306(19) 0.0278(6) Uani d . 1 N
H2 0.6374 0.1116 0.9585 0.033 Uiso calc R 1 H
N3 0.2582(3) 0.18051(11) 0.5274(2) 0.0272(6) Uani d . 1 N
H3 0.3479 0.1860 0.5298 0.033 Uiso calc R 1 H
N4 0.3832(3) 0.02169(10) 0.6070(2) 0.0296(6) Uani d . 1 N
H4 0.4438 0.0330 0.6507 0.036 Uiso calc R 1 H
N5 0.4865(3) 0.31883(9) 0.79718(18) 0.0181(5) Uani d . 1 N
H5 0.5001 0.3418 0.7592 0.022 Uiso calc R 1 H
N6 0.1904(3) 0.18020(9) 0.77240(18) 0.0193(5) Uani d . 1 N
H6 0.2699 0.1658 0.7823 0.023 Uiso calc R 1 H
C1 0.7640(3) 0.05964(11) 0.8493(2) 0.0208(6) Uani d . 1 C
C2 0.4566(3) 0.11638(11) 0.6197(2) 0.0200(6) Uani d . 1 C
C3 0.4673(3) 0.21788(10) 0.7658(2) 0.0152(6) Uani d . 1 C
C11 0.7357(3) 0.03196(10) 0.9396(2) 0.0218(6) Uani d . 1 C
C12 0.7757(4) -0.01516(11) 0.9483(2) 0.0265(7) Uani d . 1 C
C13 0.7326(4) -0.04250(12) 1.0237(3) 0.0356(8) Uani d . 1 C
H7 0.7561 -0.0737 1.0271 0.043 Uiso calc R 1 H
C14 0.6549(4) -0.02285(13) 1.0931(2) 0.0358(8) Uani d . 1 C
H8 0.6248 -0.0412 1.1430 0.043 Uiso calc R 1 H
C15 0.6205(4) 0.02310(12) 1.0909(2) 0.0317(8) Uani d . 1 C
H9 0.5696 0.0358 1.1396 0.038 Uiso calc R 1 H
C16 0.6620(4) 0.05070(11) 1.0155(2) 0.0243(7) Uani d . 1 C
C17 0.9438(4) -0.07234(13) 0.8851(3) 0.0361(8) Uani d . 1 C
C18 1.0384(4) -0.07708(14) 0.8044(3) 0.0446(10) Uani d . 1 C
H10 1.0170 -0.1053 0.7697 0.054 Uiso calc R 1 H
H11 1.1355 -0.0775 0.8309 0.054 Uiso calc R 1 H
H12 1.0238 -0.0514 0.7604 0.054 Uiso calc R 1 H
C19 0.5780(4) 0.12526(12) 1.0829(2) 0.0290(7) Uani d . 1 C
C20 0.5684(6) 0.17461(15) 1.0567(3) 0.0539(13) Uani d . 1 C
H13 0.6310 0.1921 1.1013 0.065 Uiso calc R 1 H
H14 0.4727 0.1851 1.0605 0.065 Uiso calc R 1 H
H15 0.5954 0.1788 0.9913 0.065 Uiso calc R 1 H
C21 0.3186(3) 0.10079(11) 0.5687(2) 0.0231(7) Uani d . 1 C
C22 0.2203(3) 0.13338(13) 0.5270(2) 0.0262(7) Uani d . 1 C
C23 0.0898(4) 0.11916(15) 0.4841(3) 0.0355(9) Uani d . 1 C
H16 0.0242 0.1408 0.4585 0.043 Uiso calc R 1 H
C24 0.0579(4) 0.07275(15) 0.4795(3) 0.0404(9) Uani d . 1 C
H17 -0.0296 0.0634 0.4504 0.048 Uiso calc R 1 H
C25 0.1534(4) 0.03953(14) 0.5174(3) 0.0388(9) Uani d . 1 C
H18 0.1312 0.0083 0.5116 0.047 Uiso calc R 1 H
C26 0.2834(4) 0.05359(12) 0.5642(2) 0.0280(7) Uani d . 1 C
C27 0.1739(4) 0.21837(13) 0.5246(2) 0.0278(7) Uani d . 1 C
C28 0.2522(4) 0.26323(13) 0.5230(3) 0.0333(8) Uani d . 1 C
H19 0.3523 0.2573 0.5239 0.040 Uiso calc R 1 H
H20 0.2333 0.2812 0.5793 0.040 Uiso calc R 1 H
H21 0.2214 0.2800 0.4648 0.040 Uiso calc R 1 H
C29 0.3976(4) -0.02400(13) 0.5895(2) 0.0349(8) Uani d . 1 C
C30 0.5228(5) -0.04612(13) 0.6454(3) 0.0415(10) Uani d . 1 C
H22 0.5259 -0.0783 0.6292 0.050 Uiso calc R 1 H
H23 0.5141 -0.0428 0.7142 0.050 Uiso calc R 1 H
H24 0.6085 -0.0314 0.6285 0.050 Uiso calc R 1 H
C31 0.3396(3) 0.24815(10) 0.77715(19) 0.0163(6) Uani d . 1 C
C32 0.3526(3) 0.29606(11) 0.7844(2) 0.0176(6) Uani d . 1 C
C33 0.2334(3) 0.32472(11) 0.7781(2) 0.0231(6) Uani d . 1 C
H25 0.2433 0.3567 0.7811 0.028 Uiso calc R 1 H
C34 0.0998(3) 0.30464(12) 0.7671(2) 0.0268(7) Uani d . 1 C
H26 0.0200 0.3235 0.7605 0.032 Uiso calc R 1 H
C35 0.0826(3) 0.25766(11) 0.7658(2) 0.0232(6) Uani d . 1 C
H27 -0.0082 0.2450 0.7611 0.028 Uiso calc R 1 H
C36 0.2005(3) 0.22886(10) 0.7715(2) 0.0176(6) Uani d . 1 C
C37 0.5930(3) 0.30754(10) 0.8633(2) 0.0189(6) Uani d . 1 C
C38 0.7244(4) 0.33711(13) 0.8621(3) 0.0357(9) Uani d . 1 C
H28 0.8042 0.3180 0.8501 0.043 Uiso calc R 1 H
H29 0.7420 0.3523 0.9241 0.043 Uiso calc R 1 H
H30 0.7107 0.3599 0.8113 0.043 Uiso calc R 1 H
C39 0.0743(3) 0.15270(10) 0.7600(2) 0.0187(6) Uani d . 1 C
C40 0.1031(3) 0.10240(11) 0.7696(3) 0.0275(7) Uani d . 1 C
H31 0.0539 0.0901 0.8224 0.033 Uiso calc R 1 H
H32 0.2033 0.0975 0.7827 0.033 Uiso calc R 1 H
H33 0.0707 0.0871 0.7099 0.033 Uiso calc R 1 H
H34 0.7047 0.2210 0.8838 0.033 Uiso d R 1 H
H35 0.8254 0.1951 0.9169 0.033 Uiso d R 1 H
H36 0.7488 0.0854 0.5706 0.033 Uiso d R 1 H
H37 0.8038 0.0718 0.6673 0.033 Uiso d R 1 H
H38 0.7228 0.2111 0.5395 0.033 Uiso d R 1 H
H39 0.8660 0.2080 0.5780 0.033 Uiso d R 1 H
H40 1.0184 -0.1597 0.9576 0.033 Uiso d R 1 H
H41 1.0297 -0.2083 0.9511 0.033 Uiso d R 1 H

loop_
_atom_site_aniso_label
_atom_site_aniso_U_11
_atom_site_aniso_U_22
_atom_site_aniso_U_33
_atom_site_aniso_U_12
_atom_site_aniso_U_13
_atom_site_aniso_U_23
Tb 0.01143(8) 0.01293(8) 0.01642(8) -0.00051(5) -0.00039(5) -0.00034(5)
O1 0.078(2) 0.0409(18) 0.068(2) 0.0350(17) 0.0149(18) 0.0197(15)
O2 0.071(2) 0.0267(13) 0.0256(12) 0.0048(13) 0.0179(13) -0.0006(10)
O3 0.0222(12) 0.0568(18) 0.0408(15) 0.0077(12) 0.0063(11) 0.0122(13)
O4 0.075(2) 0.0361(17) 0.0516(18) -0.0169(16) -0.0088(16) -0.0167(13)
O5 0.0223(11) 0.0203(11) 0.0190(10) -0.0006(9) -0.0016(9) -0.0001(8)
O6 0.0116(10) 0.0241(12) 0.0314(12) 0.0008(8) -0.0017(9) -0.0031(9)
O11 0.0552(17) 0.0218(12) 0.0282(13) 0.0094(11) 0.0149(12) 0.0004(9)
O12 0.0238(11) 0.0165(11) 0.0195(10) 0.0018(8) -0.0010(9) 0.0011(8)
O21 0.0177(11) 0.0212(11) 0.0249(11) -0.0071(8) -0.0045(9) 0.0028(8)
O22 0.0236(11) 0.0211(12) 0.0261(11) -0.0036(9) -0.0035(10) -0.0003(9)
O31 0.0159(10) 0.0199(11) 0.0229(11) 0.0005(8) 0.0052(9) 0.0002(8)
O32 0.0157(10) 0.0169(10) 0.0265(11) 0.0014(8) 0.0023(9) 0.0029(9)
O41 0.0241(11) 0.0268(12) 0.0267(11) 0.0088(10) -0.0066(9) -0.0090(9)
O42 0.0255(12) 0.0212(11) 0.0233(11) -0.0002(9) 0.0003(9) -0.0045(9)
O43 0.0161(10) 0.0316(13) 0.0235(11) -0.0006(9) 0.0015(9) 0.0088(9)
O44 0.0517(18) 0.0332(16) 0.0629(19) 0.0103(13) -0.0323(15) -0.0051(14)
N1 0.0462(18) 0.0212(15) 0.0331(16) 0.0129(13) 0.0090(14) 0.0025(12)
N2 0.0422(17) 0.0215(14) 0.0210(13) 0.0053(12) 0.0095(13) 0.0016(10)
N3 0.0180(13) 0.0353(17) 0.0279(14) -0.0031(12) -0.0007(11) 0.0044(12)
N4 0.0317(15) 0.0253(15) 0.0313(15) -0.0133(13) -0.0013(12) -0.0036(12)
N5 0.0196(13) 0.0145(12) 0.0204(12) -0.0030(10) 0.0023(10) 0.0002(9)
N6 0.0110(12) 0.0185(13) 0.0281(14) 0.0004(10) 0.0004(10) 0.0009(10)
C1 0.0208(15) 0.0190(15) 0.0223(15) 0.0009(12) 0.0011(13) 0.0014(12)
C2 0.0160(14) 0.0216(15) 0.0222(15) -0.0009(12) 0.0011(12) -0.0055(12)
C3 0.0137(13) 0.0172(14) 0.0143(13) 0.0007(11) -0.0012(11) -0.0038(10)
C11 0.0242(16) 0.0153(15) 0.0252(15) 0.0003(12) -0.0014(13) 0.0021(12)
C12 0.0303(17) 0.0203(17) 0.0287(17) 0.0071(13) 0.0020(14) 0.0033(13)
C13 0.052(2) 0.0182(17) 0.037(2) 0.0069(16) 0.0054(18) 0.0074(14)
C14 0.051(2) 0.0303(19) 0.0259(17) 0.0017(17) 0.0040(17) 0.0074(15)
C15 0.047(2) 0.0240(17) 0.0246(16) 0.0024(16) 0.0091(16) 0.0032(13)
C16 0.0313(17) 0.0205(16) 0.0209(15) 0.0007(13) 0.0020(14) 0.0020(12)
C17 0.035(2) 0.0266(19) 0.045(2) 0.0097(15) -0.0023(17) -0.0029(16)
C18 0.044(2) 0.034(2) 0.056(2) 0.0115(18) 0.006(2) -0.0132(18)
C19 0.038(2) 0.0255(18) 0.0246(16) 0.0064(15) 0.0083(15) -0.0003(13)
C20 0.095(4) 0.033(2) 0.037(2) 0.031(2) 0.024(2) 0.0039(18)
C21 0.0177(14) 0.0310(18) 0.0204(15) -0.0090(13) 0.0008(12) -0.0009(12)
C22 0.0191(16) 0.038(2) 0.0214(15) -0.0094(14) -0.0011(13) 0.0029(13)
C23 0.0192(16) 0.050(2) 0.0355(19) -0.0103(16) -0.0081(15) 0.0093(17)
C24 0.0298(19) 0.051(3) 0.039(2) -0.0191(18) -0.0082(17) 0.0022(18)
C25 0.034(2) 0.040(2) 0.042(2) -0.0218(17) -0.0021(17) -0.0033(17)
C26 0.0283(17) 0.0330(19) 0.0230(16) -0.0104(15) 0.0038(14) -0.0007(13)
C27 0.0232(16) 0.045(2) 0.0154(14) 0.0053(15) 0.0032(13) 0.0054(13)
C28 0.036(2) 0.036(2) 0.0290(18) 0.0083(16) 0.0041(16) 0.0025(14)
C29 0.053(2) 0.0285(19) 0.0251(17) -0.0143(17) 0.0119(17) -0.0039(14)
C30 0.066(3) 0.0237(19) 0.036(2) -0.0032(18) 0.017(2) 0.0018(15)
C31 0.0151(13) 0.0207(15) 0.0132(13) 0.0026(11) 0.0022(11) 0.0008(11)
C32 0.0166(14) 0.0206(15) 0.0155(13) 0.0004(12) 0.0011(11) 0.0005(11)
C33 0.0237(16) 0.0165(14) 0.0293(16) 0.0030(12) 0.0029(13) -0.0021(12)
C34 0.0210(16) 0.0254(17) 0.0338(18) 0.0073(13) 0.0014(14) -0.0024(13)
C35 0.0151(14) 0.0266(17) 0.0280(16) 0.0013(12) 0.0025(13) -0.0015(13)
C36 0.0171(14) 0.0204(15) 0.0149(14) 0.0005(11) -0.0004(11) 0.0002(11)
C37 0.0183(14) 0.0175(15) 0.0212(14) -0.0007(11) 0.0025(12) -0.0046(11)
C38 0.0234(18) 0.038(2) 0.044(2) -0.0093(15) -0.0043(16) 0.0082(16)
C39 0.0164(14) 0.0227(16) 0.0171(14) -0.0018(12) 0.0009(12) 0.0007(11)
C40 0.0188(16) 0.0209(16) 0.0425(19) -0.0003(13) 0.0009(15) 0.0028(14)

loop_
_atom_type_symbol
_atom_type_description
_atom_type_scat_dispersion_real
_atom_type_scat_dispersion_imag
_atom_type_scat_source
C C 0.0033 0.0016 'International Tables Vol C Tables 4.2.6.8 and 6.1.1.4'
H H 0.0000 0.0000 'International Tables Vol C Tables 4.2.6.8 and 6.1.1.4'
N N 0.0061 0.0033 'International Tables Vol C Tables 4.2.6.8 and 6.1.1.4'
O O 0.0106 0.0060 'International Tables Vol C Tables 4.2.6.8 and 6.1.1.4'
Tb Tb -0.1723 4.1537 'International Tables Vol C Tables 4.2.6.8 and 6.1.1.4'

loop_
_geom_angle_atom_site_label_1
_geom_angle_atom_site_label_2
_geom_angle_atom_site_label_3
_geom_angle_site_symmetry_1
_geom_angle_site_symmetry_3
_geom_angle
O12 Tb O43 . . 150.52(7)
O12 Tb O41 . . 77.05(8)
O43 Tb O41 . . 102.62(8)
O12 Tb O42 . . 80.46(7)
O43 Tb O42 . . 81.27(8)
O41 Tb O42 . . 138.75(7)
O12 Tb O6 . 1_655 82.66(7)
O43 Tb O6 . 1_655 70.21(7)
O41 Tb O6 . 1_655 68.87(7)
O42 Tb O6 . 1_655 74.33(7)
O12 Tb O21 . . 124.58(7)
O43 Tb O21 . . 73.45(7)
O41 Tb O21 . . 142.49(7)
O42 Tb O21 . . 78.43(7)
O6 Tb O21 1_655 . 137.13(7)
O12 Tb O31 . . 132.70(7)
O43 Tb O31 . . 71.57(7)
O41 Tb O31 . . 70.07(7)
O42 Tb O31 . . 145.30(7)
O6 Tb O31 1_655 . 114.28(7)
O21 Tb O31 . . 73.49(7)
O12 Tb O32 . . 86.65(7)
O43 Tb O32 . . 121.95(7)
O41 Tb O32 . . 73.74(7)
O42 Tb O32 . . 138.82(7)
O6 Tb O32 1_655 . 142.52(7)
O21 Tb O32 . . 77.26(7)
O31 Tb O32 . . 52.35(7)
O12 Tb O22 . . 72.65(7)
O43 Tb O22 . . 121.98(7)
O41 Tb O22 . . 131.86(8)
O42 Tb O22 . . 70.78(7)
O6 Tb O22 1_655 . 139.86(7)
O21 Tb O22 . . 52.07(7)
O31 Tb O22 . . 105.70(7)
O32 Tb O22 . . 68.05(7)
O12 Tb C3 . . 110.79(7)
O43 Tb C3 . . 96.38(8)
O41 Tb C3 . . 70.63(8)
O42 Tb C3 . . 150.49(8)
O6 Tb C3 1_655 . 132.74(8)
O21 Tb C3 . . 72.77(8)
O31 Tb C3 . . 25.98(7)
O32 Tb C3 . . 26.40(7)
O22 Tb C3 . . 86.26(8)
O12 Tb C2 . . 98.69(8)
O43 Tb C2 . . 98.49(8)
O41 Tb C2 . . 142.65(8)
O42 Tb C2 . . 74.58(8)
O6 Tb C2 1_655 . 148.19(8)
O21 Tb C2 . . 26.14(8)
O31 Tb C2 . . 88.25(8)
O32 Tb C2 . . 68.96(8)
O22 Tb C2 . . 26.04(8)
C3 Tb C2 . . 76.73(8)
C39 O6 Tb . 1_455 152.2(2)
C1 O12 Tb . . 135.06(19)
C2 O21 Tb . . 96.76(18)
C2 O22 Tb . . 90.22(18)
C3 O31 Tb . . 94.51(17)
C3 O32 Tb . . 91.94(16)
Tb O41 H34 . . 116.1
Tb O41 H35 . . 125.8
H34 O41 H35 . . 107.2
Tb O42 H36 . . 125.2
Tb O42 H37 . . 108.1
H36 O42 H37 . . 101.3
Tb O43 H38 . . 124.3
Tb O43 H39 . . 126.2
H38 O43 H39 . . 105.5
H40 O44 H41 . . 103.8
C17 N1 C12 . . 129.6(3)
C17 N1 H1 . . 115.2
C12 N1 H1 . . 115.2
C19 N2 C16 . . 130.2(3)
C19 N2 H2 . . 114.9
C16 N2 H2 . . 114.9
C27 N3 C22 . . 129.3(3)
C27 N3 H3 . . 115.3
C22 N3 H3 . . 115.3
C29 N4 C26 . . 129.6(3)
C29 N4 H4 . . 115.2
C26 N4 H4 . . 115.2
C37 N5 C32 . . 125.6(3)
C37 N5 H5 . . 117.2
C32 N5 H5 . . 117.2
C39 N6 C36 . . 129.8(3)
C39 N6 H6 . . 115.1
C36 N6 H6 . . 115.1
O11 C1 O12 . . 121.6(3)
O11 C1 C11 . . 118.6(3)
O12 C1 C11 . . 119.8(3)
O22 C2 O21 . . 120.4(3)
O22 C2 C21 . . 120.6(3)
O21 C2 C21 . . 118.9(3)
O22 C2 Tb . . 63.75(16)
O21 C2 Tb . . 57.09(15)
C21 C2 Tb . . 171.2(2)
O31 C3 O32 . . 121.1(3)
O31 C3 C31 . . 118.8(3)
O32 C3 C31 . . 120.1(2)
O31 C3 Tb . . 59.51(14)
O32 C3 Tb . . 61.66(14)
C31 C3 Tb . . 173.88(19)
C16 C11 C12 . . 117.0(3)
C16 C11 C1 . . 122.1(3)
C12 C11 C1 . . 120.9(3)
C13 C12 N1 . . 120.1(3)
C13 C12 C11 . . 121.2(3)
N1 C12 C11 . . 118.7(3)
C14 C13 C12 . . 119.1(3)
C14 C13 H7 . . 120.5
C12 C13 H7 . . 120.5
C15 C14 C13 . . 121.8(3)
C15 C14 H8 . . 119.1
C13 C14 H8 . . 119.1
C14 C15 C16 . . 119.6(3)
C14 C15 H9 . . 120.2
C16 C15 H9 . . 120.2
C15 C16 C11 . . 121.1(3)
C15 C16 N2 . . 119.7(3)
C11 C16 N2 . . 119.2(3)
O1 C17 N1 . . 124.4(4)
O1 C17 C18 . . 121.4(3)
N1 C17 C18 . . 114.2(3)
C17 C18 H10 . . 109.5
C17 C18 H11 . . 109.5
H10 C18 H11 . . 109.5
C17 C18 H12 . . 109.5
H10 C18 H12 . . 109.5
H11 C18 H12 . . 109.5
O2 C19 N2 . . 123.7(3)
O2 C19 C20 . . 121.9(3)
N2 C19 C20 . . 114.3(3)
C19 C20 H13 . . 109.5
C19 C20 H14 . . 109.5
H13 C20 H14 . . 109.5
C19 C20 H15 . . 109.5
H13 C20 H15 . . 109.5
H14 C20 H15 . . 109.5
C26 C21 C22 . . 119.1(3)
C26 C21 C2 . . 120.4(3)
C22 C21 C2 . . 120.5(3)
C23 C22 N3 . . 120.4(3)
C23 C22 C21 . . 120.5(3)
N3 C22 C21 . . 119.1(3)
C24 C23 C22 . . 119.5(4)
C24 C23 H16 . . 120.2
C22 C23 H16 . . 120.2
C23 C24 C25 . . 121.6(3)
C23 C24 H17 . . 119.2
C25 C24 H17 . . 119.2
C24 C25 C26 . . 119.3(4)
C24 C25 H18 . . 120.3
C26 C25 H18 . . 120.3
C25 C26 C21 . . 119.8(3)
C25 C26 N4 . . 122.2(3)
C21 C26 N4 . . 118.0(3)
O3 C27 N3 . . 124.3(4)
O3 C27 C28 . . 121.4(3)
N3 C27 C28 . . 114.3(3)
C27 C28 H19 . . 109.5
C27 C28 H20 . . 109.5
H19 C28 H20 . . 109.5
C27 C28 H21 . . 109.5
H19 C28 H21 . . 109.5
H20 C28 H21 . . 109.5
O4 C29 N4 . . 123.0(4)
O4 C29 C30 . . 122.6(4)
N4 C29 C30 . . 114.4(3)
C29 C30 H22 . . 109.5
C29 C30 H23 . . 109.5
H22 C30 H23 . . 109.5
C29 C30 H24 . . 109.5
H22 C30 H24 . . 109.5
H23 C30 H24 . . 109.5
C32 C31 C36 . . 118.0(3)
C32 C31 C3 . . 121.2(3)
C36 C31 C3 . . 120.6(3)
C31 C32 C33 . . 121.4(3)
C31 C32 N5 . . 122.7(3)
C33 C32 N5 . . 115.9(3)
C34 C33 C32 . . 118.7(3)
C34 C33 H25 . . 120.6
C32 C33 H25 . . 120.6
C35 C34 C33 . . 121.6(3)
C35 C34 H26 . . 119.2
C33 C34 H26 . . 119.2
C34 C35 C36 . . 120.1(3)
C34 C35 H27 . . 119.9
C36 C35 H27 . . 119.9
C35 C36 N6 . . 123.0(3)
C35 C36 C31 . . 120.0(3)
N6 C36 C31 . . 117.0(3)
O5 C37 N5 . . 123.5(3)
O5 C37 C38 . . 121.1(3)
N5 C37 C38 . . 115.4(3)
C37 C38 H28 . . 109.5
C37 C38 H29 . . 109.5
H28 C38 H29 . . 109.5
C37 C38 H30 . . 109.5
H28 C38 H30 . . 109.5
H29 C38 H30 . . 109.5
O6 C39 N6 . . 122.8(3)
O6 C39 C40 . . 122.1(3)
N6 C39 C40 . . 115.1(3)
C39 C40 H31 . . 109.5
C39 C40 H32 . . 109.5
H31 C40 H32 . . 109.5
C39 C40 H33 . . 109.5
H31 C40 H33 . . 109.5
H32 C40 H33 . . 109.5

loop_
_geom_bond_atom_site_label_1
_geom_bond_atom_site_label_2
_geom_bond_site_symmetry_2
_geom_bond_distance
_geom_bond_publ_flag
Tb O12 . 2.373(2) yes
Tb O43 . 2.380(2) yes
Tb O41 . 2.381(2) yes
Tb O42 . 2.416(2) yes
Tb O6 1_655 2.420(2) yes
Tb O21 . 2.421(2) yes
Tb O31 . 2.474(2) yes
Tb O32 . 2.520(2) yes
Tb O22 . 2.569(2) yes
Tb C3 . 2.862(3) ?
Tb C2 . 2.864(3) ?
O1 C17 . 1.224(5) ?
O2 C19 . 1.233(4) ?
O3 C27 . 1.237(4) ?
O4 C29 . 1.229(5) ?
O5 C37 . 1.245(4) ?
O6 C39 . 1.235(4) ?
O6 Tb 1_455 2.420(2) ?
O11 C1 . 1.252(4) ?
O12 C1 . 1.268(4) ?
O21 C2 . 1.271(4) ?
O22 C2 . 1.257(4) ?
O31 C3 . 1.257(3) ?
O32 C3 . 1.273(4) ?
O41 H34 . 0.8218 ?
O41 H35 . 0.9276 ?
O42 H36 . 0.9361 ?
O42 H37 . 0.9273 ?
O43 H38 . 0.8752 ?
O43 H39 . 0.9026 ?
O44 H40 . 0.9128 ?
O44 H41 . 0.8837 ?
N1 C17 . 1.358(4) ?
N1 C12 . 1.401(4) ?
N1 H1 . 0.8600 ?
N2 C19 . 1.349(4) ?
N2 C16 . 1.409(4) ?
N2 H2 . 0.8600 ?
N3 C27 . 1.354(5) ?
N3 C22 . 1.411(5) ?
N3 H3 . 0.8600 ?
N4 C29 . 1.353(5) ?
N4 C26 . 1.413(5) ?
N4 H4 . 0.8600 ?
N5 C37 . 1.340(4) ?
N5 C32 . 1.425(4) ?
N5 H5 . 0.8600 ?
N6 C39 . 1.355(4) ?
N6 C36 . 1.412(4) ?
N6 H6 . 0.8600 ?
C1 C11 . 1.518(4) ?
C2 C21 . 1.500(4) ?
C3 C31 . 1.509(4) ?
C11 C16 . 1.407(4) ?
C11 C12 . 1.418(4) ?
C12 C13 . 1.390(5) ?
C13 C14 . 1.372(5) ?
C13 H7 . 0.9300 ?
C14 C15 . 1.369(5) ?
C14 H8 . 0.9300 ?
C15 C16 . 1.389(4) ?
C15 H9 . 0.9300 ?
C17 C18 . 1.485(5) ?
C18 H10 . 0.9600 ?
C18 H11 . 0.9600 ?
C18 H12 . 0.9600 ?
C19 C20 . 1.474(5) ?
C20 H13 . 0.9600 ?
C20 H14 . 0.9600 ?
C20 H15 . 0.9600 ?
C21 C26 . 1.406(5) ?
C21 C22 . 1.412(5) ?
C22 C23 . 1.386(5) ?
C23 C24 . 1.377(6) ?
C23 H16 . 0.9300 ?
C24 C25 . 1.391(6) ?
C24 H17 . 0.9300 ?
C25 C26 . 1.401(5) ?
C25 H18 . 0.9300 ?
C27 C28 . 1.496(5) ?
C28 H19 . 0.9600 ?
C28 H20 . 0.9600 ?
C28 H21 . 0.9600 ?
C29 C30 . 1.501(6) ?
C30 H22 . 0.9600 ?
C30 H23 . 0.9600 ?
C30 H24 . 0.9600 ?
C31 C32 . 1.395(4) ?
C31 C36 . 1.425(4) ?
C32 C33 . 1.396(4) ?
C33 C34 . 1.387(5) ?
C33 H25 . 0.9300 ?
C34 C35 . 1.370(5) ?
C34 H26 . 0.9300 ?
C35 C36 . 1.389(4) ?
C35 H27 . 0.9300 ?
C37 C38 . 1.510(4) ?
C38 H28 . 0.9600 ?
C38 H29 . 0.9600 ?
C38 H30 . 0.9600 ?
C39 C40 . 1.485(4) ?
C40 H31 . 0.9600 ?
C40 H32 . 0.9600 ?
C40 H33 . 0.9600 ?

loop_
_geom_hbond_atom_site_label_D
_geom_hbond_atom_site_label_H
_geom_hbond_atom_site_label_A
_geom_hbond_site_symmetry_A
_geom_hbond_distance_DH
_geom_hbond_distance_HA
_geom_hbond_distance_DA
_geom_hbond_angle_DHA
N1 H1 O11 . 0.86 1.85 2.557(3) 138
N2 H2 O12 . 0.86 1.90 2.602(3) 138
N3 H3 O21 . 0.86 1.99 2.650(3) 133
N4 H4 O22 . 0.86 1.98 2.674(3) 137
N5 H5 O2 4_565 0.86 1.98 2.831(3) 172
N6 H6 O32 . 0.86 1.95 2.669(3) 141
O41 H34 O5 . 0.82 2.02 2.822(3) 164
O41 H35 O44 3_757 0.93 1.73 2.646(3) 171
O42 H36 O4 3_656 0.94 1.89 2.798(3) 164
O42 H37 O11 . 0.93 1.79 2.663(3) 157
O43 H39 O3 1_655 0.90 1.90 2.796(3) 170
O43 H38 O5 4_565 0.88 2.02 2.888(2) 174
O44 H40 O1 . 0.91 1.85 2.722(4) 160

loop_
_geom_torsion_atom_site_label_1
_geom_torsion_atom_site_label_2
_geom_torsion_atom_site_label_3
_geom_torsion_atom_site_label_4
_geom_torsion_site_symmetry_1
_geom_torsion
O43 Tb O12 C1 . -70.3(3)
O41 Tb O12 C1 . -163.1(3)
O42 Tb O12 C1 . -17.9(3)
O6 Tb O12 C1 1_655 -93.2(3)
O21 Tb O12 C1 . 50.8(3)
O31 Tb O12 C1 . 150.4(3)
O32 Tb O12 C1 . 122.8(3)
O22 Tb O12 C1 . 54.8(3)
C3 Tb O12 C1 . 133.7(3)
C2 Tb O12 C1 . 54.7(3)
O12 Tb O21 C2 . 8.8(2)
O43 Tb O21 C2 . 162.73(19)
O41 Tb O21 C2 . -108.0(2)
O42 Tb O21 C2 . 78.52(18)
O6 Tb O21 C2 1_655 129.78(17)
O31 Tb O21 C2 . -122.10(18)
O32 Tb O21 C2 . -67.99(18)
O22 Tb O21 C2 . 3.98(16)
C3 Tb O21 C2 . -94.94(18)
O12 Tb O22 C2 . -179.84(19)
O43 Tb O22 C2 . -28.2(2)
O41 Tb O22 C2 . 126.70(17)
O42 Tb O22 C2 . -94.13(18)
O6 Tb O22 C2 1_655 -125.15(18)
O21 Tb O22 C2 . -3.99(16)
O31 Tb O22 C2 . 49.61(18)
O32 Tb O22 C2 . 86.73(18)
C3 Tb O22 C2 . 67.02(18)
O12 Tb O31 C3 . -37.7(2)
O43 Tb O31 C3 . 162.06(18)
O41 Tb O31 C3 . -86.49(17)
O42 Tb O31 C3 . 121.74(17)
O6 Tb O31 C3 1_655 -140.74(16)
O21 Tb O31 C3 . 84.44(17)
O32 Tb O31 C3 . -2.02(15)
O22 Tb O31 C3 . 42.97(18)
C2 Tb O31 C3 . 62.51(17)
O12 Tb O32 C3 . 156.55(17)
O43 Tb O32 C3 . -15.87(19)
O41 Tb O32 C3 . 79.08(17)
O42 Tb O32 C3 . -132.05(17)
O6 Tb O32 C3 1_655 83.2(2)
O21 Tb O32 C3 . -76.85(17)
O31 Tb O32 C3 . 1.99(15)
O22 Tb O32 C3 . -130.81(18)
C2 Tb O32 C3 . -102.81(18)
Tb O12 C1 O11 . 21.5(5)
Tb O12 C1 C11 . -157.3(2)
Tb O22 C2 O21 . 7.0(3)
Tb O22 C2 C21 . -171.3(2)
Tb O21 C2 O22 . -7.5(3)
Tb O21 C2 C21 . 170.9(2)
O12 Tb C2 O22 . 0.16(18)
O43 Tb C2 O22 . 156.12(17)
O41 Tb C2 O22 . -79.8(2)
O42 Tb C2 O22 . 77.68(17)
O6 Tb C2 O22 1_655 90.2(2)
O21 Tb C2 O22 . 172.8(3)
O31 Tb C2 O22 . -132.81(18)
O32 Tb C2 O22 . -82.83(17)
C3 Tb C2 O22 . -109.29(18)
Tb O31 C3 O32 . 3.7(3)
Tb O31 C3 C31 . -173.2(2)
Tb O32 C3 O31 . -3.6(3)
Tb O32 C3 C31 . 173.3(2)
O12 Tb C3 O32 . -25.14(18)
O43 Tb C3 O32 . 166.50(16)
O41 Tb C3 O32 . -92.34(17)
O42 Tb C3 O32 . 83.0(2)
O6 Tb C3 O32 1_655 -124.63(16)
O21 Tb C3 O32 . 96.05(17)
O31 Tb C3 O32 . -176.4(3)
O22 Tb C3 O32 . 44.71(16)
C2 Tb C3 O32 . 69.24(17)
O11 C1 C11 C16 . -167.0(3)
O12 C1 C11 C16 . 11.8(5)
O11 C1 C11 C12 . 9.3(5)
O12 C1 C11 C12 . -171.9(3)
C17 N1 C12 C13 . -19.3(6)
C17 N1 C12 C11 . 160.2(4)
C16 C11 C12 C13 . 5.7(5)
C1 C11 C12 C13 . -170.7(3)
C16 C11 C12 N1 . -173.7(3)
C1 C11 C12 N1 . 9.8(5)
N1 C12 C13 C14 . 176.7(4)
C11 C12 C13 C14 . -2.7(6)
C12 C13 C14 C15 . -1.0(6)
C13 C14 C15 C16 . 1.5(6)
C14 C15 C16 C11 . 1.8(6)
C14 C15 C16 N2 . 179.9(4)
C12 C11 C16 C15 . -5.2(5)
C1 C11 C16 C15 . 171.2(3)
C12 C11 C16 N2 . 176.6(3)
C1 C11 C16 N2 . -7.0(5)
C19 N2 C16 C15 . 13.8(6)
C19 N2 C16 C11 . -168.0(4)
C12 N1 C17 O1 . 7.6(7)
C12 N1 C17 C18 . -170.2(4)
C16 N2 C19 O2 . -4.5(6)
C16 N2 C19 C20 . 173.2(4)
O22 C2 C21 C26 . -33.5(4)
O21 C2 C21 C26 . 148.2(3)
O22 C2 C21 C22 . 144.5(3)
O21 C2 C21 C22 . -33.8(4)
C27 N3 C22 C23 . 27.1(5)
C27 N3 C22 C21 . -154.7(3)
C26 C21 C22 C23 . 1.2(5)
C2 C21 C22 C23 . -176.8(3)
C26 C21 C22 N3 . -177.1(3)
C2 C21 C22 N3 . 4.9(4)
N3 C22 C23 C24 . 176.3(3)
C21 C22 C23 C24 . -1.9(5)
C22 C23 C24 C25 . 0.2(6)
C23 C24 C25 C26 . 2.2(6)
C24 C25 C26 C21 . -2.8(5)
C24 C25 C26 N4 . 177.9(3)
C22 C21 C26 C25 . 1.2(5)
C2 C21 C26 C25 . 179.2(3)
C22 C21 C26 N4 . -179.6(3)
C2 C21 C26 N4 . -1.5(4)
C29 N4 C26 C25 . 21.1(5)
C29 N4 C26 C21 . -158.2(3)
C22 N3 C27 O3 . 2.1(5)
C22 N3 C27 C28 . -178.2(3)
C26 N4 C29 O4 . -3.2(6)
C26 N4 C29 C30 . 176.4(3)
O31 C3 C31 C32 . -35.4(4)
O32 C3 C31 C32 . 147.7(3)
O31 C3 C31 C36 . 138.7(3)
O32 C3 C31 C36 . -38.3(4)
C36 C31 C32 C33 . -5.3(4)
C3 C31 C32 C33 . 168.9(3)
C36 C31 C32 N5 . 175.6(2)
C3 C31 C32 N5 . -10.2(4)
C37 N5 C32 C31 . -48.7(4)
C37 N5 C32 C33 . 132.2(3)
C31 C32 C33 C34 . 1.9(5)
N5 C32 C33 C34 . -179.0(3)
C32 C33 C34 C35 . 2.3(5)
C33 C34 C35 C36 . -2.7(5)
C34 C35 C36 N6 . 178.7(3)
C34 C35 C36 C31 . -1.0(5)
C39 N6 C36 C35 . 6.3(5)
C39 N6 C36 C31 . -174.0(3)
C32 C31 C36 C35 . 4.9(4)
C3 C31 C36 C35 . -169.4(3)
C32 C31 C36 N6 . -174.9(2)
C3 C31 C36 N6 . 10.9(4)
C32 N5 C37 O5 . -0.2(5)
C32 N5 C37 C38 . -180.0(3)
Tb O6 C39 N6 1_455 -172.4(3)
Tb O6 C39 C40 1_455 6.4(6)
C36 N6 C39 O6 . 1.2(5)
C36 N6 C39 C40 . -177.6(3)
